data_1550674
loop_
_publ_author_name
'Kong, Xiang-Jing'
'He, Tao'
'Zhang, Yongzheng'
'Wu, Xue-Qian'
'Wang, Si-Nan'
'Xu, Ming-Ming'
'Si, Guang-Rui'
'Li, Jian-Rong Jeff'

_publ_section_title
;
 Constructing New Metal-Organic Frameworks with Complicated Ligands
 Generated from &#x201C;One-Pot&#x201D; In Situ Reactions
;
_journal_name_full 'Chemical Science'
_journal_paper_doi 10.1039/C9SC00178F
_journal_year 2019
_chemical_formula_moiety 'C40 H22 In N2 O8'
_chemical_formula_sum 'C40 H22 In N2 O8'
_chemical_formula_weight 773.41
_space_group_crystal_system orthorhombic
_space_group_IT_number 52
_space_group_name_Hall '-P 2a 2bc'
_space_group_name_H-M_alt 'P n n a'
_symmetry_space_group_name_Hall '-P 2a 2bc'
_symmetry_space_group_name_H-M 'P n n a'
_atom_sites_solution_hydrogens geom
_atom_sites_solution_primary dual
_audit_creation_date 2018-08-21
_audit_creation_method
;
Olex2 1.2
(compiled 2018.05.29 svn.r3508 for OlexSys, GUI svn.r5506)
;
_audit_update_record
;
2019-01-04 deposited with the CCDC.    2019-02-28 downloaded from the CCDC.
;
_cell_angle_alpha 90
_cell_angle_beta 90
_cell_angle_gamma 90
_cell_formula_units_Z 8
_cell_length_a 32.0315(3)
_cell_length_b 28.2049(3)
_cell_length_c 19.8600(2)
_cell_measurement_reflns_used 22196
_cell_measurement_temperature 243(2)
_cell_measurement_theta_max 66.1650
_cell_measurement_theta_min 2.6260
_cell_volume 17942.4(3)
_computing_cell_refinement 'CrysAlisPro 1.171.39.35c (Rigaku OD, 2017)'
_computing_data_collection 'CrysAlisPro 1.171.39.35c (Rigaku OD, 2017)'
_computing_data_reduction 'CrysAlisPro 1.171.39.35c (Rigaku OD, 2017)'
_computing_molecular_graphics 'Olex2 (Dolomanov et al., 2009)'
_computing_publication_material 'Olex2 (Dolomanov et al., 2009)'
_computing_structure_refinement 'ShelXL (Sheldrick, 2015)'
_computing_structure_solution 'ShelXT (Sheldrick, 2015)'
_diffrn_ambient_temperature 243(2)
_diffrn_detector 'CCD plate'
_diffrn_measured_fraction_theta_full 0.998
_diffrn_measured_fraction_theta_max 0.998
_diffrn_measurement_details
;
List of Runs (angles in degrees, time in seconds):

  # Type    Start    End  Width  t~exp~   \w     \q     \k     \f   Frames
#--------------------------------------------------------------------------
  1  \w     42.00  67.20   0.40    1.00    --    5.00  32.00-174.00   63
  2  \w    -32.00  -6.00   0.40    1.00    --  -45.20  32.00-174.00   65
  3  \w   -108.00 -82.00   0.40    1.00    --  -45.20 -32.00  26.00   65
  4  \w    -87.00 -61.00   0.40   20.00    -- -100.10  32.00-174.00   65
  5  \w   -163.00-137.00   0.40   20.00    -- -100.10 -32.00  26.00   65
  6  \w     -8.00  90.00   0.40    1.00    --    5.00  57.00  30.00  245
  7  \w   -130.00 -34.00   0.40    1.00    --  -45.20 -38.00 -60.00  240
  8  \w   -112.00 -70.00   0.40    1.00    --  -45.20 -72.00 -90.00  105
  9  \w   -117.00 -89.00   0.40   20.00    -- -100.10 -19.00 -30.00   70
 10  \w   -187.00 -89.00   0.40   20.00    -- -100.10 -72.00 -60.00  245
 11  \w   -114.00 -32.00   0.40   20.00    -- -100.10  72.00  30.00  205
 12  \w   -185.00 -97.00   0.40   20.00    -- -100.10 -19.00  60.00  220
 13  \w   -169.00-119.80   0.40   20.00    -- -100.10 -19.00 -30.00  123
 14  \w    -47.00 -21.00   0.40   20.00    -- -100.10  72.00-150.00   65
 15  \w   -106.00 -14.80   0.40   20.00    -- -100.10  57.00 -60.00  228
;
_diffrn_measurement_device 'four-circle diffractometer'
_diffrn_measurement_device_type 'XtaLAB AFC12 (RCD3): Kappa single'
_diffrn_measurement_method '\w scans'
_diffrn_orient_matrix_type 'CrysAlisPro convention (1999,Acta A55,543-557)'
_diffrn_orient_matrix_UB_11 0.0026852000
_diffrn_orient_matrix_UB_12 0.0541606000
_diffrn_orient_matrix_UB_13 0.0085864000
_diffrn_orient_matrix_UB_21 -0.0439016000
_diffrn_orient_matrix_UB_22 0.0052362000
_diffrn_orient_matrix_UB_23 -0.0307307000
_diffrn_orient_matrix_UB_31 -0.0194890000
_diffrn_orient_matrix_UB_32 -0.0043418000
_diffrn_orient_matrix_UB_33 0.0707358000
_diffrn_radiation_monochromator mirror
_diffrn_radiation_probe x-ray
_diffrn_radiation_type CuK\a
_diffrn_radiation_wavelength 1.54178
_diffrn_reflns_av_R_equivalents 0.0422
_diffrn_reflns_av_unetI/netI 0.0361
_diffrn_reflns_Laue_measured_fraction_full 0.998
_diffrn_reflns_Laue_measured_fraction_max 0.998
_diffrn_reflns_limit_h_max 38
_diffrn_reflns_limit_h_min -38
_diffrn_reflns_limit_k_max 30
_diffrn_reflns_limit_k_min -33
_diffrn_reflns_limit_l_max 22
_diffrn_reflns_limit_l_min -23
_diffrn_reflns_number 79338
_diffrn_reflns_point_group_measured_fraction_full 0.998
_diffrn_reflns_point_group_measured_fraction_max 0.998
_diffrn_reflns_theta_full 66.596
_diffrn_reflns_theta_max 66.596
_diffrn_reflns_theta_min 2.618
_diffrn_source 'Rotating-anode X-ray tube (dual wavelength)'
_diffrn_source_type 'Rigaku (Cu) X-ray DW Source'
_exptl_absorpt_coefficient_mu 2.291
_exptl_absorpt_correction_T_max 1.00000
_exptl_absorpt_correction_T_min 0.85832
_exptl_absorpt_correction_type multi-scan
_exptl_absorpt_process_details
;
CrysAlisPro 1.171.39.35c (Rigaku Oxford Diffraction, 2017)
Empirical absorption correction using spherical harmonics,
 implemented in SCALE3 ABSPACK scaling algorithm.
;
_exptl_crystal_colour 'clear light gold'
_exptl_crystal_density_diffrn 0.573
_exptl_crystal_description block
_exptl_crystal_F_000 3112
_exptl_crystal_size_max 0.18
_exptl_crystal_size_mid 0.07
_exptl_crystal_size_min 0.07
_refine_diff_density_max 0.618
_refine_diff_density_min -0.420
_refine_diff_density_rms 0.100
_refine_ls_extinction_method none
_refine_ls_goodness_of_fit_ref 1.031
_refine_ls_hydrogen_treatment constr
_refine_ls_matrix_type full
_refine_ls_number_parameters 460
_refine_ls_number_reflns 15832
_refine_ls_number_restraints 6
_refine_ls_restrained_S_all 1.038
_refine_ls_R_factor_all 0.0804
_refine_ls_R_factor_gt 0.0706
_refine_ls_shift/su_max 0.001
_refine_ls_shift/su_mean 0.000
_refine_ls_structure_factor_coef Fsqd
_refine_ls_weighting_details 'w=1/[\s^2^(Fo^2^)+(0.1672P)^2^] where P=(Fo^2^+2Fc^2^)/3'
_refine_ls_weighting_scheme calc
_refine_ls_wR_factor_gt 0.2197
_refine_ls_wR_factor_ref 0.2308
_reflns_Friedel_coverage 0.000
_reflns_number_gt 11575
_reflns_number_total 15832
_reflns_threshold_expression 'I > 2\s(I)'
_cod_data_source_file c9sc00178f2.cif
_cod_data_source_block BUT-107
_cod_database_code 1550674
_shelx_shelxl_version_number 2018/3
_chemical_oxdiff_formula 'In C N O'
_shelx_space_group_comment
;
The symmetry employed for this shelxl refinement is uniquely defined
by the following loop, which should always be used as a source of
symmetry information in preference to the above space-group names.
They are only intended as comments.
;
_shelx_estimated_absorpt_t_max 0.856
_shelx_estimated_absorpt_t_min 0.683
_reflns_odcompleteness_completeness 99.84
_reflns_odcompleteness_iscentric 1
_reflns_odcompleteness_theta 66.49
_olex2_refinement_description
;
1. Fixed Uiso
 At 1.2 times of:
  All C(H) groups
2. Uiso/Uaniso restraints and constraints
Uanis(C6) \\sim Ueq: with sigma of 0.01 and sigma for terminal atoms of 0.01
3.a Aromatic/amide H refined with riding coordinates:
 C24(H24), C32(H32), C18(H18), C39(H39), C40(H40), C33(H33), C26(H26),
 C29(H29), C19(H19), C13(H13), C28(H28), C16(H16), C35(H35), C22(H22), C36(H36),
  C15(H15), C11(H11), C3(H3), C4(H4), C9(H9), C7(H7), C6(H6)
;
_olex2_submission_special_instructions 'No special instructions were received'
_oxdiff_exptl_absorpt_empirical_details
;
Empirical correction (ABSPACK) includes:
- Absorption correction using spherical harmonics
- Frame scaling
;
_oxdiff_exptl_absorpt_empirical_full_max 1.357
_oxdiff_exptl_absorpt_empirical_full_min 0.818

loop_
_space_group_symop_operation_xyz
'x, y, z'
'-x+1/2, -y, z'
'-x+1/2, y+1/2, -z+1/2'
'x, -y+1/2, -z+1/2'
'-x, -y, -z'
'x-1/2, y, -z'
'x-1/2, -y-1/2, z-1/2'
'-x, y-1/2, z-1/2'

loop_
_atom_site_label
_atom_site_type_symbol
_atom_site_fract_x
_atom_site_fract_y
_atom_site_fract_z
_atom_site_U_iso_or_equiv
_atom_site_adp_type
_atom_site_occupancy
_atom_site_site_symmetry_order
_atom_site_calc_flag
_atom_site_refinement_flags_posn
_atom_site_refinement_flags_adp
In1 In 0.53728(2) 0.39158(2) 0.84639(2) 0.08557(14) Uani 1 1 d . .
O1 O 0.50223(10) 0.39967(10) 0.75259(16) 0.1056(8) Uani 1 1 d . .
O6 O 0.09855(8) 0.42249(10) 0.12136(15) 0.0993(7) Uani 1 1 d . .
O3 O 0.44418(11) 0.83241(11) 0.42111(17) 0.1154(9) Uani 1 1 d . .
O5 O 0.09679(9) 0.38707(11) 0.21853(16) 0.1076(8) Uani 1 1 d . .
O4 O 0.46674(10) 0.81331(12) 0.32328(18) 0.1111(9) Uani 1 1 d . .
O7 O 0.51204(9) 0.43004(10) -0.06427(16) 0.1087(8) Uani 1 1 d . .
O8 O 0.47003(10) 0.37742(15) -0.1070(2) 0.1218(10) Uani 1 1 d . .
O2 O 0.52549(12) 0.46604(12) 0.79019(17) 0.1204(10) Uani 1 1 d . .
C31 C 0.11675(13) 0.40880(16) 0.1736(2) 0.0955(10) Uani 1 1 d . .
C30 C 0.16225(11) 0.41684(15) 0.1813(2) 0.0949(10) Uani 1 1 d . .
C20 C 0.45298(14) 0.80080(16) 0.3788(2) 0.0993(11) Uani 1 1 d . .
C38 C 0.47791(14) 0.40820(18) -0.0632(2) 0.1005(11) Uani 1 1 d . .
C37 C 0.44809(13) 0.41665(16) -0.0082(2) 0.1005(11) Uani 1 1 d . .
C34 C 0.39218(12) 0.43490(16) 0.0972(2) 0.0998(11) Uani 1 1 d . .
C1 C 0.50666(13) 0.44340(16) 0.7470(2) 0.1018(11) Uani 1 1 d . .
C17 C 0.44790(14) 0.75012(14) 0.3961(2) 0.0990(11) Uani 1 1 d . .
C25 C 0.36376(13) 0.44469(17) 0.1530(2) 0.1028(12) Uani 1 1 d . .
C27 C 0.24839(12) 0.43259(18) 0.1939(2) 0.1072(12) Uani 1 1 d . .
C2 C 0.48910(14) 0.46771(15) 0.6855(2) 0.1081(13) Uani 1 1 d . .
C24 C 0.32141(13) 0.43367(19) 0.1489(2) 0.1070(13) Uani 1 1 d . .
H24 H 0.311416 0.419489 0.109848 0.128 Uiso 1 1 calc R .
N2 N 0.36486(17) 0.5011(2) 0.3229(3) 0.161(2) Uani 1 1 d . .
C14 C 0.43660(16) 0.65452(15) 0.4238(2) 0.1113(13) Uani 1 1 d . .
C32 C 0.18543(12) 0.43473(17) 0.1278(2) 0.1037(11) Uani 1 1 d . .
H32 H 0.172348 0.441872 0.087238 0.124 Uiso 1 1 calc R .
C18 C 0.43740(16) 0.73531(16) 0.4600(2) 0.1116(13) Uani 1 1 d . .
H18 H 0.433840 0.757632 0.494000 0.134 Uiso 1 1 calc R .
C39 C 0.42765(14) 0.46299(17) 0.0877(3) 0.1125(13) Uani 1 1 d . .
H39 H 0.433170 0.488011 0.116858 0.135 Uiso 1 1 calc R .
C40 C 0.45435(14) 0.45362(18) 0.0352(3) 0.1133(14) Uani 1 1 d . .
H40 H 0.477475 0.473067 0.029056 0.136 Uiso 1 1 calc R .
C23 C 0.29348(13) 0.44301(18) 0.2009(2) 0.1073(12) Uani 1 1 d . .
C33 C 0.22734(13) 0.44180(18) 0.1347(2) 0.1095(13) Uani 1 1 d . .
H33 H 0.242325 0.453290 0.098108 0.131 Uiso 1 1 calc R .
C26 C 0.37769(14) 0.46601(18) 0.2117(2) 0.1131(13) Uani 1 1 d . .
H26 H 0.405674 0.474280 0.215910 0.136 Uiso 1 1 calc R .
C12 C 0.43160(19) 0.60323(15) 0.4361(3) 0.1154(15) Uani 1 1 d . .
C29 C 0.18283(13) 0.4063(2) 0.2405(2) 0.1144(13) Uani 1 1 d . .
H29 H 0.168150 0.393173 0.276306 0.137 Uiso 1 1 calc R .
C19 C 0.43215(17) 0.68830(16) 0.4741(2) 0.1152(14) Uani 1 1 d . .
H19 H 0.425560 0.678858 0.517704 0.138 Uiso 1 1 calc R .
C13 C 0.44446(16) 0.58203(15) 0.4969(2) 0.1130(14) Uani 1 1 d . .
H13 H 0.455101 0.601066 0.531015 0.136 Uiso 1 1 calc R .
C28 C 0.22509(14) 0.4151(2) 0.2469(2) 0.1185(14) Uani 1 1 d . .
H28 H 0.238141 0.409089 0.287857 0.142 Uiso 1 1 calc R .
C5 C 0.45623(16) 0.51089(16) 0.5705(3) 0.1196(16) Uani 1 1 d . .
C21 C 0.35049(14) 0.4751(2) 0.2639(2) 0.1179(14) Uani 1 1 d . .
C16 C 0.4530(2) 0.71687(19) 0.3465(2) 0.1256(17) Uani 1 1 d . .
H16 H 0.460166 0.726431 0.303198 0.151 Uiso 1 1 calc R .
C35 C 0.38511(15) 0.3983(2) 0.0514(3) 0.1255(17) Uani 1 1 d . .
H35 H 0.361119 0.379903 0.055406 0.151 Uiso 1 1 calc R .
N1 N 0.3972(2) 0.4968(3) 0.3408(3) 0.167(2) Uani 1 1 d . .
C22 C 0.30892(14) 0.4630(2) 0.2591(3) 0.1237(15) Uani 1 1 d . .
H22 H 0.291167 0.468372 0.295341 0.148 Uiso 1 1 calc R .
C36 C 0.41303(15) 0.38870(18) 0.0001(3) 0.1231(16) Uani 1 1 d . .
H36 H 0.408216 0.363393 -0.028923 0.148 Uiso 1 1 calc R .
C15 C 0.4476(2) 0.66940(18) 0.3602(2) 0.1302(18) Uani 1 1 d . .
H15 H 0.451410 0.647181 0.326169 0.156 Uiso 1 1 calc R .
C8 C 0.44168(17) 0.53376(16) 0.5070(3) 0.1192(16) Uani 1 1 d . .
C11 C 0.41398(18) 0.57388(19) 0.3859(2) 0.1273(16) Uani 1 1 d . .
H11 H 0.403844 0.586963 0.346187 0.153 Uiso 1 1 calc R .
C3 C 0.4710(2) 0.44284(19) 0.6362(3) 0.149(2) Uani 1 1 d . .
H3 H 0.469104 0.410056 0.640123 0.179 Uiso 1 1 calc R .
C10 C 0.4121(2) 0.5271(2) 0.3963(3) 0.1362(18) Uani 1 1 d . .
C4 C 0.4554(2) 0.46433(19) 0.5808(3) 0.149(2) Uani 1 1 d . .
H4 H 0.443335 0.445357 0.547831 0.179 Uiso 1 1 calc R .
C9 C 0.4244(2) 0.50663(18) 0.4553(3) 0.148(2) Uani 1 1 d . .
H9 H 0.421302 0.474105 0.461115 0.178 Uiso 1 1 calc R .
C7 C 0.4886(3) 0.51583(19) 0.6804(3) 0.178(3) Uani 1 1 d . .
H7 H 0.499915 0.534550 0.714373 0.213 Uiso 1 1 calc R .
C6 C 0.4707(3) 0.5368(2) 0.6230(4) 0.173(3) Uani 1 1 d . U
H6 H 0.468717 0.569699 0.620936 0.208 Uiso 1 1 calc R .

loop_
_atom_site_aniso_label
_atom_site_aniso_U_11
_atom_site_aniso_U_22
_atom_site_aniso_U_33
_atom_site_aniso_U_23
_atom_site_aniso_U_13
_atom_site_aniso_U_12
In1 0.0820(2) 0.0923(2) 0.0824(2) 0.02229(11) -0.00747(10) -0.01348(10)
O1 0.1085(18) 0.0980(17) 0.110(2) 0.0393(15) -0.0266(16) -0.0131(14)
O6 0.0822(14) 0.1154(19) 0.1004(19) -0.0186(15) 0.0051(14) -0.0160(13)
O3 0.133(2) 0.0951(18) 0.118(2) 0.0278(17) 0.0168(19) 0.0043(17)
O5 0.0862(16) 0.143(2) 0.0938(18) -0.0133(16) 0.0082(14) -0.0170(15)
O4 0.139(2) 0.1011(18) 0.0927(18) 0.0307(16) -0.0099(16) 0.0025(16)
O7 0.1013(18) 0.1024(17) 0.122(2) 0.0119(15) 0.0206(16) -0.0109(15)
O8 0.0924(18) 0.154(3) 0.119(3) -0.001(2) 0.0053(17) -0.0118(18)
O2 0.147(2) 0.111(2) 0.103(2) 0.0303(17) -0.0339(19) -0.0196(19)
C31 0.090(2) 0.111(3) 0.086(2) -0.026(2) 0.009(2) -0.018(2)
C30 0.080(2) 0.120(3) 0.085(2) -0.020(2) 0.0040(18) -0.015(2)
C20 0.104(2) 0.098(3) 0.096(3) 0.020(2) -0.002(2) 0.014(2)
C38 0.093(3) 0.112(3) 0.097(3) 0.016(2) 0.001(2) -0.002(2)
C37 0.088(2) 0.111(3) 0.103(3) 0.008(2) 0.006(2) -0.017(2)
C34 0.080(2) 0.115(3) 0.105(3) 0.005(2) -0.0021(19) -0.016(2)
C1 0.099(2) 0.105(3) 0.101(3) 0.031(2) -0.024(2) -0.012(2)
C17 0.120(3) 0.092(2) 0.085(2) 0.024(2) -0.005(2) 0.008(2)
C25 0.079(2) 0.125(3) 0.105(3) -0.003(2) 0.0003(19) -0.019(2)
C27 0.082(2) 0.150(4) 0.090(3) -0.016(2) 0.007(2) -0.017(2)
C2 0.118(3) 0.103(3) 0.104(3) 0.039(2) -0.035(2) -0.019(2)
C24 0.088(2) 0.139(3) 0.095(3) -0.012(2) 0.002(2) -0.024(2)
N2 0.113(3) 0.192(5) 0.177(5) -0.050(4) -0.048(3) -0.015(3)
C14 0.148(4) 0.094(2) 0.092(3) 0.024(2) -0.034(3) -0.004(3)
C32 0.086(2) 0.137(3) 0.088(2) -0.012(2) -0.0005(19) -0.018(2)
C18 0.144(4) 0.101(3) 0.089(3) 0.014(2) 0.003(3) 0.000(3)
C39 0.092(2) 0.116(3) 0.129(3) -0.001(3) 0.008(2) -0.026(2)
C40 0.093(2) 0.108(3) 0.139(4) 0.008(3) 0.021(3) -0.022(2)
C23 0.085(2) 0.142(3) 0.095(3) -0.010(2) -0.002(2) -0.022(2)
C33 0.087(2) 0.148(4) 0.094(3) -0.013(3) 0.009(2) -0.024(2)
C26 0.089(2) 0.132(3) 0.119(3) 0.001(3) -0.014(2) -0.025(2)
C12 0.144(4) 0.102(3) 0.100(3) 0.024(2) -0.030(3) -0.005(3)
C29 0.088(2) 0.166(4) 0.089(3) -0.009(3) 0.009(2) -0.024(3)
C19 0.158(4) 0.103(3) 0.085(3) 0.024(2) -0.012(3) -0.007(3)
C13 0.139(3) 0.096(3) 0.104(3) 0.036(2) -0.043(3) -0.017(2)
C28 0.093(3) 0.169(4) 0.094(3) -0.001(3) -0.005(2) -0.020(3)
C5 0.149(4) 0.092(3) 0.117(3) 0.028(2) -0.049(3) -0.038(3)
C21 0.093(2) 0.156(4) 0.104(3) -0.014(3) -0.013(2) -0.020(3)
C16 0.188(5) 0.104(3) 0.085(3) 0.025(2) -0.012(3) 0.012(3)
C35 0.098(3) 0.152(4) 0.126(4) -0.018(3) 0.018(3) -0.045(3)
N1 0.167(5) 0.201(6) 0.135(4) -0.029(3) -0.043(3) -0.032(4)
C22 0.092(3) 0.176(4) 0.103(3) -0.018(3) -0.002(2) -0.020(3)
C36 0.100(3) 0.142(4) 0.127(4) -0.021(3) 0.013(3) -0.035(3)
C15 0.207(5) 0.098(3) 0.086(3) 0.023(2) -0.026(3) 0.010(3)
C8 0.146(4) 0.101(3) 0.111(3) 0.027(2) -0.050(3) -0.023(3)
C11 0.156(4) 0.125(4) 0.101(3) 0.017(3) -0.046(3) -0.009(3)
C3 0.216(6) 0.092(3) 0.139(4) 0.040(3) -0.083(4) -0.033(3)
C10 0.167(5) 0.127(4) 0.115(3) 0.012(3) -0.050(3) -0.029(3)
C4 0.198(6) 0.104(3) 0.146(5) 0.031(3) -0.087(4) -0.035(3)
C9 0.208(6) 0.102(3) 0.135(4) 0.027(3) -0.075(4) -0.038(4)
C7 0.293(9) 0.100(3) 0.141(5) 0.048(3) -0.104(6) -0.047(4)
C6 0.263(7) 0.107(3) 0.149(5) 0.036(3) -0.085(5) -0.021(4)

loop_
_atom_type_symbol
_atom_type_description
_atom_type_scat_dispersion_real
_atom_type_scat_dispersion_imag
_atom_type_scat_source
C C 0.0181 0.0091 'International Tables Vol C Tables 4.2.6.8 and 6.1.1.4'
H H 0.0000 0.0000 'International Tables Vol C Tables 4.2.6.8 and 6.1.1.4'
In In 0.0822 5.0449 'International Tables Vol C Tables 4.2.6.8 and 6.1.1.4'
N N 0.0311 0.0180 'International Tables Vol C Tables 4.2.6.8 and 6.1.1.4'
O O 0.0492 0.0322 'International Tables Vol C Tables 4.2.6.8 and 6.1.1.4'

loop_
_geom_angle_atom_site_label_1
_geom_angle_atom_site_label_2
_geom_angle_atom_site_label_3
_geom_angle
_geom_angle_site_symmetry_1
_geom_angle_site_symmetry_3
O1 In1 O6 130.73(10) . 6_656
O1 In1 O3 138.96(11) . 8_656
O1 In1 O5 87.36(11) . 6_656
O1 In1 O4 84.24(12) . 8_656
O1 In1 O7 116.15(12) . 1_556
O1 In1 O8 83.36(13) . 1_556
O1 In1 O2 55.51(11) . .
O1 In1 C31 110.49(12) . 6_656
O1 In1 C20 111.53(13) . 8_656
O1 In1 C38 100.94(14) . 1_556
O1 In1 C1 27.90(12) . .
O6 In1 O3 82.66(11) 6_656 8_656
O6 In1 O5 57.11(11) 6_656 6_656
O6 In1 O4 119.21(11) 6_656 8_656
O6 In1 O8 138.34(13) 6_656 1_556
O6 In1 O2 86.02(11) 6_656 .
O6 In1 C31 28.47(12) 6_656 6_656
O6 In1 C20 101.69(12) 6_656 8_656
O6 In1 C38 111.41(14) 6_656 1_556
O6 In1 C1 108.85(11) 6_656 .
O3 In1 O8 82.03(13) 8_656 1_556
O3 In1 O2 165.41(12) 8_656 .
O3 In1 C31 88.94(12) 8_656 6_656
O3 In1 C20 28.21(12) 8_656 8_656
O3 In1 C38 82.95(13) 8_656 1_556
O3 In1 C1 166.84(14) 8_656 .
O5 In1 O3 96.13(12) 6_656 8_656
O5 In1 O8 163.25(13) 6_656 1_556
O5 In1 O2 85.33(12) 6_656 .
O5 In1 C31 28.64(12) 6_656 6_656
O5 In1 C20 89.15(12) 6_656 8_656
O5 In1 C38 168.43(14) 6_656 1_556
O5 In1 C1 85.40(13) 6_656 .
O4 In1 O3 55.89(12) 8_656 8_656
O4 In1 O5 83.07(11) 8_656 6_656
O4 In1 O8 82.15(13) 8_656 1_556
O4 In1 O2 138.53(11) 8_656 .
O4 In1 C31 101.86(13) 8_656 6_656
O4 In1 C20 27.68(14) 8_656 8_656
O4 In1 C38 105.61(14) 8_656 1_556
O4 In1 C1 111.56(14) 8_656 .
O7 In1 O6 84.32(11) 1_556 6_656
O7 In1 O3 86.19(12) 1_556 8_656
O7 In1 O5 140.47(11) 1_556 6_656
O7 In1 O4 128.04(11) 1_556 8_656
O7 In1 O8 56.21(12) 1_556 1_556
O7 In1 O2 83.56(12) 1_556 .
O7 In1 C31 112.48(14) 1_556 6_656
O7 In1 C20 108.55(13) 1_556 8_656
O7 In1 C38 28.06(13) 1_556 1_556
O7 In1 C1 100.98(14) 1_556 .
O8 In1 O2 100.66(14) 1_556 .
O8 In1 C31 165.79(14) 1_556 6_656
O8 In1 C20 81.39(14) 1_556 8_656
O8 In1 C38 28.15(13) 1_556 1_556
O8 In1 C1 92.73(14) 1_556 .
O2 In1 C31 85.44(13) . 6_656
O2 In1 C20 166.07(14) . 8_656
O2 In1 C38 92.71(14) . 1_556
O2 In1 C1 27.62(12) . .
C31 In1 C20 95.80(13) 6_656 8_656
C31 In1 C38 139.88(16) 6_656 1_556
C31 In1 C1 98.31(12) 6_656 .
C38 In1 C20 95.17(14) 1_556 8_656
C1 In1 C20 139.16(15) . 8_656
C1 In1 C38 98.14(14) . 1_556
C1 O1 In1 96.9(3) . .
C31 O6 In1 92.9(2) . 6_556
C20 O3 In1 91.5(3) . 8_665
C31 O5 In1 89.8(3) . 6_556
C20 O4 In1 94.4(3) . 8_665
C38 O7 In1 95.2(3) . 1_554
C38 O8 In1 88.4(3) . 1_554
C1 O2 In1 87.0(2) . .
O6 C31 In1 58.60(19) . 6_556
O6 C31 O5 120.1(4) . .
O6 C31 C30 119.7(4) . .
O5 C31 In1 61.5(2) . 6_556
O5 C31 C30 120.1(4) . .
C30 C31 In1 176.6(3) . 6_556
C32 C30 C31 120.1(4) . .
C29 C30 C31 121.6(4) . .
C29 C30 C32 118.3(4) . .
O3 C20 In1 60.3(2) . 8_665
O3 C20 C17 120.4(4) . .
O4 C20 In1 57.9(2) . 8_665
O4 C20 O3 118.2(4) . .
O4 C20 C17 121.4(5) . .
C17 C20 In1 179.3(4) . 8_665
O7 C38 In1 56.7(2) . 1_554
O7 C38 C37 119.9(5) . .
O8 C38 In1 63.5(2) . 1_554
O8 C38 O7 120.2(4) . .
O8 C38 C37 119.8(4) . .
C37 C38 In1 174.6(3) . 1_554
C40 C37 C38 119.8(4) . .
C40 C37 C36 118.6(4) . .
C36 C37 C38 121.6(5) . .
C39 C34 C25 120.1(4) . .
C35 C34 C25 122.3(4) . .
C35 C34 C39 117.6(4) . .
O1 C1 In1 55.17(19) . .
O1 C1 C2 118.6(4) . .
O2 C1 In1 65.4(2) . .
O2 C1 O1 120.5(4) . .
O2 C1 C2 120.8(4) . .
C2 C1 In1 173.3(4) . .
C18 C17 C20 122.3(4) . .
C16 C17 C20 118.8(4) . .
C16 C17 C18 119.0(4) . .
C24 C25 C34 121.3(4) . .
C26 C25 C34 121.3(4) . .
C26 C25 C24 117.3(4) . .
C33 C27 C23 121.3(4) . .
C33 C27 C28 116.9(4) . .
C28 C27 C23 121.8(4) . .
C3 C2 C1 121.1(4) . .
C3 C2 C7 117.6(4) . .
C7 C2 C1 121.2(5) . .
C23 C24 C25 122.7(4) . .
N1 N2 C21 120.1(6) . .
C19 C14 C12 122.8(4) . .
C15 C14 C12 118.6(5) . .
C15 C14 C19 118.5(4) . .
C33 C32 C30 120.1(4) . .
C19 C18 C17 120.9(5) . .
C40 C39 C34 120.0(5) . .
C37 C40 C39 122.3(4) . .
C24 C23 C27 121.4(4) . .
C22 C23 C27 120.6(4) . .
C22 C23 C24 118.0(4) . .
C32 C33 C27 122.7(4) . .
C21 C26 C25 120.7(4) . .
C13 C12 C14 121.8(4) . .
C13 C12 C11 118.2(4) . .
C11 C12 C14 120.0(4) . .
C28 C29 C30 120.5(4) . .
C18 C19 C14 120.4(4) . .
C8 C13 C12 121.7(4) . .
C29 C28 C27 121.5(4) . .
C4 C5 C8 123.4(5) . .
C4 C5 C6 115.0(5) . .
C6 C5 C8 121.6(4) . .
C26 C21 N2 119.9(4) . .
C22 C21 N2 119.1(5) . .
C22 C21 C26 120.8(4) . .
C17 C16 C15 120.5(4) . .
C36 C35 C34 121.3(4) . .
N2 N1 C10 118.8(7) . .
C21 C22 C23 120.4(5) . .
C37 C36 C35 120.2(5) . .
C16 C15 C14 120.7(5) . .
C13 C8 C5 122.0(4) . .
C13 C8 C9 117.4(4) . .
C9 C8 C5 120.6(4) . .
C10 C11 C12 119.3(4) . .
C2 C3 C4 121.4(5) . .
C11 C10 N1 118.2(5) . .
C11 C10 C9 122.4(5) . .
C9 C10 N1 119.4(5) . .
C5 C4 C3 124.1(5) . .
C10 C9 C8 121.0(5) . .
C2 C7 C6 119.0(6) . .
C5 C6 C7 122.4(6) . .

loop_
_geom_bond_atom_site_label_1
_geom_bond_atom_site_label_2
_geom_bond_distance
_geom_bond_site_symmetry_2
In1 O1 2.187(3) .
In1 O6 2.241(2) 6_656
In1 O3 2.311(3) 8_656
In1 O5 2.305(3) 6_656
In1 O4 2.259(3) 8_656
In1 O7 2.231(3) 1_556
In1 O8 2.379(3) 1_556
In1 O2 2.408(3) .
In1 C31 2.622(4) 6_656
In1 C20 2.659(4) 8_656
In1 C38 2.657(5) 1_556
In1 C1 2.645(4) .
O1 C1 1.247(5) .
O6 C31 1.251(5) .
O3 C20 1.257(5) .
O5 C31 1.257(5) .
O4 C20 1.239(6) .
O7 C38 1.255(5) .
O8 C38 1.254(6) .
O2 C1 1.228(5) .
C31 C30 1.483(5) .
C30 C32 1.391(6) .
C30 C29 1.380(6) .
C20 C17 1.479(6) .
C38 C37 1.470(7) .
C37 C40 1.368(7) .
C37 C36 1.382(6) .
C34 C25 1.460(6) .
C34 C39 1.398(6) .
C34 C35 1.396(7) .
C1 C2 1.509(5) .
C17 C18 1.378(6) .
C17 C16 1.370(7) .
C25 C24 1.394(6) .
C25 C26 1.385(6) .
C27 C23 1.480(6) .
C27 C33 1.380(6) .
C27 C28 1.381(6) .
C2 C3 1.337(7) .
C2 C7 1.361(7) .
C24 C23 1.391(6) .
N2 C21 1.458(7) .
N2 N1 1.101(7) .
C14 C12 1.476(6) .
C14 C19 1.388(7) .
C14 C15 1.377(7) .
C32 C33 1.364(6) .
C18 C19 1.366(6) .
C39 C40 1.373(7) .
C23 C22 1.378(6) .
C26 C21 1.378(7) .
C12 C13 1.408(6) .
C12 C11 1.413(7) .
C29 C28 1.382(6) .
C13 C8 1.379(6) .
C5 C8 1.492(6) .
C5 C4 1.329(7) .
C5 C6 1.354(8) .
C21 C22 1.378(6) .
C16 C15 1.377(7) .
C35 C36 1.382(7) .
N1 C10 1.473(7) .
C8 C9 1.395(7) .
C11 C10 1.337(7) .
C3 C4 1.352(7) .
C10 C9 1.366(7) .
C7 C6 1.408(8) .

loop_
_smtbx_masks_void_nr
_smtbx_masks_void_average_x
_smtbx_masks_void_average_y
_smtbx_masks_void_average_z
_smtbx_masks_void_volume
_smtbx_masks_void_count_electrons
1 -0.021 -0.875 -0.103 13030.8 3416.2
